data_7700043
loop_
_publ_author_name
'Xu, Ming-Ming'
'Kong, Xiang-Jing'
'He, Tao'
'Wu, Xue-Qian'
'Xie, Lin-Hua'
'Li, Jian-Rong'

_publ_section_title
;
 Reaction duration-dependent formation of two Cu(ii)-MOFs with selective
 adsorption properties of C<sub>3</sub>H<sub>4</sub> over
 C<sub>3</sub>H<sub>6</sub>.
;
_journal_issue 25
_journal_name_full 'Dalton transactions (Cambridge, England : 2003)'
_journal_page_first 9225
_journal_page_last 9233
_journal_paper_doi 10.1039/c9dt01677e
_journal_volume 48
_journal_year 2019
_chemical_formula_moiety '0(C280 Cu26 N4 O124), 0.02(C2 N2), 0.07(O), 0.'
_chemical_formula_sum 'C66 H27 Cl0.5 Cu6 N3 O35'
_chemical_formula_weight 1820.87
_space_group_crystal_system orthorhombic
_space_group_IT_number 58
_space_group_name_Hall '-P 2 2n'
_space_group_name_H-M_alt 'P n n m'
_symmetry_space_group_name_Hall '-P 2 2n'
_symmetry_space_group_name_H-M 'P n n m'
_atom_sites_solution_hydrogens geom
_audit_creation_method SHELXL-2018/1
_audit_update_record
;
2019-04-23 deposited with the CCDC.    2019-05-21 downloaded from the CCDC.
;
_cell_angle_alpha 90
_cell_angle_beta 90
_cell_angle_gamma 90
_cell_formula_units_Z 4
_cell_length_a 18.4362(7)
_cell_length_b 33.5056(10)
_cell_length_c 25.5225(9)
_cell_measurement_reflns_used 4296
_cell_measurement_temperature 293(2)
_cell_measurement_theta_max 21.8930
_cell_measurement_theta_min 3.5790
_cell_volume 15765.7(9)
_computing_cell_refinement 'CrysAlisPro 1.171.39.32a (Rigaku OD, 2017)'
_computing_data_collection 'CrysAlisPro 1.171.39.32a (Rigaku OD, 2017)'
_computing_data_reduction 'CrysAlisPro 1.171.39.32a (Rigaku OD, 2017)'
_computing_molecular_graphics 'Olex2 (Dolomanov et al., 2009)'
_computing_publication_material 'Olex2 (Dolomanov et al., 2009)'
_computing_structure_refinement 'SHELXL-2018/1 (Sheldrick, 2018)'
_diffrn_ambient_temperature 293(2)
_diffrn_detector_area_resol_mean 10.3376
_diffrn_measured_fraction_theta_full 0.996
_diffrn_measured_fraction_theta_max 0.996
_diffrn_measurement_device_type 'SuperNova, Dual, Cu at home/near, AtlasS2'
_diffrn_measurement_method '\w scans'
_diffrn_radiation_type MoK\a
_diffrn_radiation_wavelength 0.71073
_diffrn_reflns_av_R_equivalents 0.1127
_diffrn_reflns_av_unetI/netI 0.1229
_diffrn_reflns_Laue_measured_fraction_full 0.996
_diffrn_reflns_Laue_measured_fraction_max 0.996
_diffrn_reflns_limit_h_max 21
_diffrn_reflns_limit_h_min -16
_diffrn_reflns_limit_k_max 39
_diffrn_reflns_limit_k_min -26
_diffrn_reflns_limit_l_max 29
_diffrn_reflns_limit_l_min -30
_diffrn_reflns_number 46526
_diffrn_reflns_point_group_measured_fraction_full 0.996
_diffrn_reflns_point_group_measured_fraction_max 0.996
_diffrn_reflns_theta_full 24.713
_diffrn_reflns_theta_max 24.713
_diffrn_reflns_theta_min 3.332
_diffrn_source 'micro-focus sealed X-ray tube'
_exptl_absorpt_coefficient_mu 0.847
_exptl_absorpt_correction_T_max 1.00000
_exptl_absorpt_correction_T_min 0.94361
_exptl_absorpt_correction_type multi-scan
_exptl_absorpt_process_details
; 
Olex2 1.2-beta 
(compiled 2017.01.04 svn.r3372 for OlexSys, GUI svn.r5292) 
;
_exptl_crystal_colour 'clear light blue'
_exptl_crystal_density_diffrn 0.767
_exptl_crystal_description block
_exptl_crystal_F_000 3626
_exptl_crystal_size_max 0.11
_exptl_crystal_size_mid 0.055
_exptl_crystal_size_min 0.03
_refine_diff_density_max 0.526
_refine_diff_density_min -0.309
_refine_diff_density_rms 0.065
_refine_ls_extinction_method none
_refine_ls_goodness_of_fit_ref 0.918
_refine_ls_hydrogen_treatment constr
_refine_ls_matrix_type full
_refine_ls_number_parameters 590
_refine_ls_number_reflns 13719
_refine_ls_number_restraints 20
_refine_ls_restrained_S_all 0.917
_refine_ls_R_factor_all 0.1108
_refine_ls_R_factor_gt 0.0567
_refine_ls_shift/su_max 0.002
_refine_ls_shift/su_mean 0.000
_refine_ls_structure_factor_coef Fsqd
_refine_ls_weighting_details 'w=1/[\s^2^(Fo^2^)+(0.0629P)^2^] where P=(Fo^2^+2Fc^2^)/3'
_refine_ls_weighting_scheme calc
_refine_ls_wR_factor_gt 0.1324
_refine_ls_wR_factor_ref 0.1537
_reflns_Friedel_coverage 0.000
_reflns_number_gt 7421
_reflns_number_total 13719
_reflns_threshold_expression 'I > 2\s(I)'
_cod_data_source_file c9dt01677e2.cif
_cod_data_source_block BUT-301
_cod_depositor_comments 'Adding full bibliography for 7700043--7700044.cif.'
_cod_original_formula_sum 'C66 H27 Cl0.50 Cu6 N3 O35'
_cod_database_code 7700043
_shelx_shelxl_version_number 2018/1
_shelx_space_group_comment
; 
The symmetry employed for this shelxl refinement is uniquely defined 
by the following loop, which should always be used as a source of 
symmetry information in preference to the above space-group names. 
They are only intended as comments. 
;

loop_
_space_group_symop_operation_xyz
'x, y, z'
'-x, -y, z'
'-x+1/2, y+1/2, -z+1/2'
'x+1/2, -y+1/2, -z+1/2'
'-x, -y, -z'
'x, y, -z'
'x-1/2, -y-1/2, z-1/2'
'-x-1/2, y-1/2, z-1/2'

loop_
_atom_site_label
_atom_site_type_symbol
_atom_site_fract_x
_atom_site_fract_y
_atom_site_fract_z
_atom_site_U_iso_or_equiv
_atom_site_adp_type
_atom_site_occupancy
_atom_site_site_symmetry_order
_atom_site_calc_flag
_atom_site_refinement_flags_posn
_atom_site_refinement_flags_adp
_atom_site_refinement_flags_occupancy
_atom_site_disorder_assembly
_atom_site_disorder_group
C1 C 0.8662(3) 0.38406(13) 0.38405(19) 0.0521(13) Uani 1 1 d . . . . .
C2 C 0.8555(3) 0.34882(13) 0.35757(19) 0.0533(13) Uani 1 1 d . . . . .
H2 H 0.878807 0.325766 0.368913 0.064 Uiso 1 1 calc R U . . .
C3 C 0.8110(3) 0.34729(13) 0.3147(2) 0.0623(15) Uani 1 1 d . . . . .
C4 C 0.7736(4) 0.38108(16) 0.2990(3) 0.103(2) Uani 1 1 d . . . . .
H4 H 0.742469 0.380015 0.270398 0.123 Uiso 1 1 calc R U . . .
C5 C 0.7828(4) 0.41687(16) 0.3265(3) 0.104(3) Uani 1 1 d . . . . .
C6 C 0.8295(3) 0.41794(14) 0.3690(2) 0.0790(19) Uani 1 1 d . . . . .
H6 H 0.836081 0.441622 0.387368 0.095 Uiso 1 1 calc R U . . .
C7 C 0.8346(2) 0.60442(13) 0.38825(17) 0.0462(12) Uani 1 1 d . . . . .
C8 C 0.8093(3) 0.56787(14) 0.3710(2) 0.0726(17) Uani 1 1 d . . . . .
H8 H 0.827747 0.544470 0.385375 0.087 Uiso 1 1 calc R U . . .
C9 C 0.7561(3) 0.56596(15) 0.3319(3) 0.093(2) Uani 1 1 d . . . . .
C10 C 0.7344(3) 0.60168(15) 0.3074(2) 0.082(2) Uani 1 1 d . . . . .
H10 H 0.702154 0.600967 0.279400 0.098 Uiso 1 1 calc R U . . .
C11 C 0.7607(2) 0.63748(13) 0.3250(2) 0.0506(13) Uani 1 1 d . . . . .
C12 C 0.8092(2) 0.63922(13) 0.36593(18) 0.0460(12) Uani 1 1 d . . . . .
H12 H 0.824804 0.663814 0.378516 0.055 Uiso 1 1 calc R U . . .
C13 C 0.5293(3) 0.76613(15) 0.3322(2) 0.0587(14) Uani 1 1 d . . . . .
C14 C 0.4655(3) 0.76009(14) 0.3045(2) 0.0568(14) Uani 1 1 d . . . . .
H14 H 0.466950 0.747145 0.272248 0.068 Uiso 1 1 calc R U . . .
C15 C 0.4002(3) 0.77300(15) 0.3240(2) 0.0577(13) Uani 1 1 d . . . . .
C16 C 0.3979(3) 0.79247(16) 0.3718(2) 0.0652(15) Uani 1 1 d . . . . .
H16 H 0.353575 0.801736 0.384344 0.078 Uiso 1 1 calc R U . . .
C17 C 0.4601(3) 0.79853(16) 0.4017(2) 0.0657(15) Uani 1 1 d . . . . .
C18 C 0.5259(3) 0.78491(16) 0.3815(2) 0.0701(16) Uani 1 1 d . . . . .
H18 H 0.568194 0.788281 0.400902 0.084 Uiso 1 1 calc R U . . .
C19 C 0.4699(3) 0.8008(2) 0.500000 0.060(2) Uani 1 2 d S T P . .
H19 H 0.490455 0.775469 0.500000 0.072 Uiso 1 2 calc R U P . .
C20 C 0.4546(3) 0.81957(18) 0.4522(2) 0.0690(16) Uani 1 1 d . . . . .
C21 C 0.4249(4) 0.8561(2) 0.4519(3) 0.103(2) Uani 1 1 d . . . . .
H21 H 0.413671 0.868443 0.420353 0.123 Uiso 1 1 calc R U . . .
C22 C 0.4107(6) 0.8757(3) 0.500000 0.115(4) Uani 1 2 d S T P . .
C31 C 0.7517(6) 0.4540(3) 0.2977(5) 0.055(3) Uani 0.5 1 d D . P A 1
C32 C 0.7778(7) 0.4921(3) 0.3133(5) 0.051(4) Uani 0.5 1 d D . P A 1
H32 H 0.820486 0.494155 0.332456 0.061 Uiso 0.5 1 calc R U P A 1
C33 C 0.7396(8) 0.5259(4) 0.2999(5) 0.069(5) Uani 0.5 1 d D . P A 1
C34 C 0.6832(5) 0.5229(3) 0.2650(4) 0.063(3) Uani 0.5 1 d D . P A 1
H34 H 0.658098 0.545575 0.254238 0.076 Uiso 0.5 1 calc R U P A 1
C35 C 0.6649(6) 0.4864(3) 0.2466(5) 0.074(3) Uani 0.5 1 d D . P A 1
C36 C 0.6970(5) 0.4517(3) 0.2621(4) 0.062(3) Uani 0.5 1 d D . P A 1
H36 H 0.681934 0.427282 0.248762 0.074 Uiso 0.5 1 calc R U P A 1
N2 N 0.6041(6) 0.4844(4) 0.2064(5) 0.129(5) Uani 0.5 1 d D . P A 1
O14 O 0.5826(5) 0.4498(3) 0.1954(4) 0.141(5) Uani 0.5 1 d D . P A 1
O15 O 0.5801(6) 0.5163(3) 0.1895(5) 0.158(5) Uani 0.5 1 d D . P A 1
C51 C 0.7243(7) 0.4528(4) 0.3300(5) 0.077(5) Uani 0.5 1 d D . P A 2
C52 C 0.7560(8) 0.4914(4) 0.3350(6) 0.060(5) Uani 0.5 1 d D . P A 2
H52 H 0.805584 0.493388 0.341206 0.072 Uiso 0.5 1 calc R U P A 2
C53 C 0.7158(7) 0.5258(4) 0.3310(6) 0.074(5) Uani 0.5 1 d D . P A 2
C54 C 0.6441(6) 0.5228(3) 0.3163(5) 0.073(3) Uani 0.5 1 d D . P A 2
H54 H 0.615681 0.545401 0.311685 0.087 Uiso 0.5 1 calc R U P A 2
C55 C 0.6164(6) 0.4856(3) 0.3087(6) 0.096(5) Uani 0.5 1 d D . P A 2
C56 C 0.6539(6) 0.4510(3) 0.3145(5) 0.079(4) Uani 0.5 1 d D . P A 2
H56 H 0.631820 0.426506 0.308025 0.095 Uiso 0.5 1 calc R U P A 2
N3 N 0.5354(7) 0.4828(5) 0.2959(8) 0.114(6) Uani 0.5 1 d D . P A 2
O24 O 0.5086(6) 0.4496(3) 0.2965(6) 0.165(6) Uani 0.5 1 d D . P A 2
O25 O 0.5013(10) 0.5136(5) 0.2969(12) 0.200(11) Uani 0.5 1 d D . P A 2
C41 C 0.9185(3) 0.38557(14) 0.42932(18) 0.0502(12) Uani 1 1 d . . . . .
C42 C 0.8010(3) 0.30902(14) 0.2861(2) 0.0515(13) Uani 1 1 d . . . . .
C43 C 0.8907(3) 0.60650(14) 0.43055(17) 0.0472(12) Uani 1 1 d . . . . .
C44 C 0.7386(2) 0.67658(14) 0.29952(19) 0.0448(12) Uani 1 1 d . . . . .
C45 C 0.6001(3) 0.75495(15) 0.3069(2) 0.0562(14) Uani 1 1 d . . . . .
C46 C 0.3320(3) 0.76773(15) 0.2930(2) 0.0545(13) Uani 1 1 d . . . . .
N1 N 0.3771(8) 0.9160(3) 0.500000 0.181(5) Uani 1 2 d S T P . .
O1 O 0.93474(19) 0.41980(9) 0.44648(13) 0.0631(10) Uani 1 1 d . . . . .
O2 O 0.94258(18) 0.35311(9) 0.44589(12) 0.0573(9) Uani 1 1 d . . . . .
O3 O 0.82838(18) 0.27891(9) 0.30595(13) 0.0618(10) Uani 1 1 d . . . . .
O4 O 0.76365(18) 0.30987(9) 0.24465(14) 0.0648(10) Uani 1 1 d . . . . .
O5 O 0.91628(18) 0.57405(9) 0.44684(13) 0.0613(10) Uani 1 1 d . . . . .
O6 O 0.90866(18) 0.64052(9) 0.44626(12) 0.0575(9) Uani 1 1 d . . . . .
O7 O 0.75955(16) 0.70747(9) 0.32209(12) 0.0541(9) Uani 1 1 d . . . . .
O8 O 0.70095(16) 0.67454(8) 0.25880(13) 0.0542(9) Uani 1 1 d . . . . .
O9 O 0.59670(16) 0.73386(10) 0.26621(14) 0.0580(9) Uani 1 1 d . . . . .
O10 O 0.65739(18) 0.76813(10) 0.32815(14) 0.0654(10) Uani 1 1 d . . . . .
O11 O 0.33720(16) 0.74978(10) 0.24944(15) 0.0628(9) Uani 1 1 d . . . . .
O12 O 0.27459(17) 0.78032(10) 0.31300(13) 0.0638(10) Uani 1 1 d . . . . .
O13 O 0.3627(5) 0.93134(19) 0.5415(2) 0.226(4) Uani 1 1 d . . . . .
O16 O 1.0260(3) 0.28514(14) 0.500000 0.0814(16) Uani 1 2 d S T P . .
O17 O 0.6895(2) 0.29087(13) 0.14202(17) 0.1040(15) Uani 1 1 d . . . . .
O18 O 0.6230(2) 0.69549(12) 0.15735(15) 0.0928(13) Uani 1 1 d . . . . .
Cl1 Cl 1.000000 0.500000 0.500000 0.0535(6) Uani 1 4 d S T P . .
Cu1 Cu 1.01781(4) 0.34986(2) 0.500000 0.0419(2) Uani 1 2 d S T P . .
Cu2 Cu 1.00800(4) 0.42914(2) 0.500000 0.0377(2) Uani 1 2 d S T P . .
Cu3 Cu 0.74662(3) 0.26141(2) 0.20448(2) 0.04454(18) Uani 1 1 d . . . . .
Cu4 Cu 0.67961(3) 0.72397(2) 0.22046(2) 0.04418(18) Uani 1 1 d . . . . .

loop_
_atom_site_aniso_label
_atom_site_aniso_U_11
_atom_site_aniso_U_22
_atom_site_aniso_U_33
_atom_site_aniso_U_23
_atom_site_aniso_U_13
_atom_site_aniso_U_12
C1 0.069(3) 0.023(3) 0.064(3) -0.003(2) -0.022(3) 0.003(2)
C2 0.069(3) 0.027(3) 0.064(3) 0.001(3) -0.019(3) 0.001(2)
C3 0.080(4) 0.018(3) 0.089(4) 0.002(3) -0.038(3) -0.010(2)
C4 0.138(5) 0.028(3) 0.141(6) -0.001(4) -0.089(5) -0.015(3)
C5 0.118(5) 0.029(3) 0.166(7) -0.006(4) -0.087(5) 0.003(3)
C6 0.093(4) 0.025(3) 0.119(5) -0.015(3) -0.051(4) 0.005(3)
C7 0.064(3) 0.027(3) 0.048(3) 0.002(2) -0.011(2) 0.013(2)
C8 0.096(4) 0.022(3) 0.099(5) 0.003(3) -0.035(4) 0.005(3)
C9 0.100(4) 0.029(3) 0.150(6) -0.009(4) -0.071(5) 0.001(3)
C10 0.094(4) 0.030(3) 0.121(5) -0.005(3) -0.061(4) 0.012(3)
C11 0.059(3) 0.026(3) 0.067(3) 0.000(2) -0.018(3) 0.009(2)
C12 0.063(3) 0.023(3) 0.052(3) -0.006(2) -0.001(3) 0.003(2)
C13 0.059(3) 0.048(3) 0.070(4) 0.004(3) -0.005(3) 0.003(3)
C14 0.064(3) 0.040(3) 0.066(4) 0.006(3) 0.005(3) 0.007(3)
C15 0.060(3) 0.049(3) 0.065(4) 0.006(3) 0.008(3) -0.002(3)
C16 0.053(3) 0.062(4) 0.081(4) 0.010(3) 0.004(3) 0.004(3)
C17 0.066(4) 0.058(4) 0.074(4) 0.006(3) 0.014(3) 0.012(3)
C18 0.072(4) 0.063(4) 0.075(4) 0.007(3) -0.020(3) 0.006(3)
C19 0.055(4) 0.060(5) 0.065(5) 0.000 0.000 0.004(4)
C20 0.067(4) 0.065(4) 0.074(4) -0.002(3) 0.002(3) 0.016(3)
C21 0.146(6) 0.088(6) 0.074(5) 0.012(4) -0.002(4) 0.028(5)
C22 0.157(10) 0.085(8) 0.102(9) 0.000 0.000 0.052(7)
C31 0.089(9) 0.011(5) 0.065(8) 0.001(6) -0.038(8) 0.004(5)
C32 0.075(9) 0.026(8) 0.051(10) 0.007(6) -0.027(8) 0.012(6)
C33 0.099(11) 0.036(8) 0.073(10) -0.012(8) -0.054(9) 0.012(7)
C34 0.067(7) 0.040(7) 0.083(9) -0.003(6) -0.025(7) 0.002(5)
C35 0.067(7) 0.047(8) 0.109(10) -0.009(7) -0.034(7) 0.002(6)
C36 0.070(7) 0.036(7) 0.079(8) 0.001(6) -0.028(7) -0.006(5)
N2 0.124(10) 0.079(9) 0.183(14) -0.034(9) -0.082(9) 0.035(8)
O14 0.152(9) 0.064(7) 0.207(11) -0.013(7) -0.124(8) -0.005(6)
O15 0.188(10) 0.088(8) 0.197(11) -0.033(7) -0.143(9) 0.064(7)
C51 0.120(13) 0.053(9) 0.059(9) -0.014(8) -0.031(8) -0.002(8)
C52 0.085(10) 0.031(8) 0.063(11) 0.005(7) -0.008(8) -0.003(7)
C53 0.095(11) 0.034(8) 0.094(12) -0.014(9) -0.045(9) 0.019(7)
C54 0.074(8) 0.033(7) 0.111(10) -0.013(7) -0.026(8) 0.003(6)
C55 0.062(7) 0.049(8) 0.178(15) -0.010(8) -0.059(9) 0.013(6)
C56 0.074(8) 0.036(7) 0.128(12) -0.006(7) -0.046(8) -0.006(6)
N3 0.117(16) 0.055(10) 0.171(15) -0.018(9) 0.004(12) -0.022(11)
O24 0.103(8) 0.068(7) 0.325(18) -0.012(9) -0.055(9) -0.007(7)
O25 0.086(10) 0.080(15) 0.43(3) -0.021(12) -0.090(15) 0.018(13)
C41 0.074(3) 0.027(3) 0.050(3) -0.003(2) -0.001(3) -0.001(3)
C42 0.065(3) 0.033(3) 0.056(3) 0.002(3) -0.029(3) -0.007(2)
C43 0.078(3) 0.021(3) 0.042(3) 0.002(2) -0.001(2) 0.012(3)
C44 0.045(3) 0.031(3) 0.058(3) -0.005(3) -0.014(2) 0.013(2)
C45 0.051(3) 0.043(3) 0.075(4) 0.010(3) -0.008(3) 0.014(3)
C46 0.047(3) 0.040(3) 0.078(4) 0.006(3) 0.007(3) -0.009(2)
N1 0.333(16) 0.107(9) 0.103(9) 0.000 0.000 0.115(10)
O1 0.103(3) 0.0186(18) 0.068(2) -0.0100(16) -0.030(2) 0.0053(17)
O2 0.091(2) 0.0219(19) 0.059(2) -0.0074(16) -0.0206(18) -0.0008(17)
O3 0.079(2) 0.032(2) 0.075(2) -0.0104(18) -0.0438(19) 0.0010(17)
O4 0.087(2) 0.030(2) 0.077(3) -0.0006(18) -0.039(2) -0.0066(17)
O5 0.097(3) 0.0196(18) 0.068(2) 0.0023(16) -0.0270(19) 0.0108(17)
O6 0.089(2) 0.0263(19) 0.058(2) 0.0019(16) -0.0227(18) 0.0158(17)
O7 0.073(2) 0.0266(19) 0.063(2) 0.0037(17) -0.0246(18) 0.0049(16)
O8 0.064(2) 0.0289(19) 0.070(2) 0.0016(16) -0.0251(19) 0.0050(15)
O9 0.0464(19) 0.052(2) 0.076(3) -0.008(2) -0.0052(18) 0.0097(16)
O10 0.054(2) 0.064(2) 0.078(3) -0.007(2) -0.0113(19) 0.0157(18)
O11 0.056(2) 0.056(2) 0.076(3) -0.002(2) 0.0008(19) 0.0001(17)
O12 0.050(2) 0.069(3) 0.072(3) -0.0094(19) 0.0124(18) 0.0043(18)
O13 0.442(12) 0.128(5) 0.110(5) -0.017(4) 0.016(6) 0.148(7)
O16 0.139(5) 0.032(3) 0.073(4) 0.000 0.000 0.000(3)
O17 0.122(3) 0.092(3) 0.098(3) 0.018(3) -0.053(3) 0.021(3)
O18 0.111(3) 0.082(3) 0.085(3) -0.012(2) -0.043(2) -0.023(2)
Cl1 0.0924(18) 0.0153(12) 0.0529(15) 0.000 0.000 0.0048(12)
Cu1 0.0718(5) 0.0151(4) 0.0386(5) 0.000 0.000 0.0052(4)
Cu2 0.0676(5) 0.0138(4) 0.0318(4) 0.000 0.000 0.0043(3)
Cu3 0.0472(3) 0.0283(3) 0.0581(4) 0.0023(3) -0.0222(3) -0.0061(2)
Cu4 0.0467(3) 0.0300(3) 0.0559(4) -0.0013(3) -0.0202(3) 0.0039(2)

loop_
_atom_type_symbol
_atom_type_description
_atom_type_scat_dispersion_real
_atom_type_scat_dispersion_imag
_atom_type_scat_source
C C 0.0033 0.0016 'International Tables Vol C Tables 4.2.6.8 and 6.1.1.4'
H H 0.0000 0.0000 'International Tables Vol C Tables 4.2.6.8 and 6.1.1.4'
N N 0.0061 0.0033 'International Tables Vol C Tables 4.2.6.8 and 6.1.1.4'
O O 0.0106 0.0060 'International Tables Vol C Tables 4.2.6.8 and 6.1.1.4'
Cl Cl 0.1484 0.1585 'International Tables Vol C Tables 4.2.6.8 and 6.1.1.4'
Cu Cu 0.3201 1.2651 'International Tables Vol C Tables 4.2.6.8 and 6.1.1.4'

loop_
_geom_angle_atom_site_label_1
_geom_angle_atom_site_label_2
_geom_angle_atom_site_label_3
_geom_angle
_geom_angle_site_symmetry_1
_geom_angle_site_symmetry_3
C2 C1 C6 120.0(4) . .
C2 C1 C41 119.8(4) . .
C6 C1 C41 120.1(4) . .
C3 C2 C1 120.7(4) . .
C3 C2 H2 119.6 . .
C1 C2 H2 119.6 . .
C2 C3 C4 119.9(5) . .
C2 C3 C42 119.9(4) . .
C4 C3 C42 120.2(5) . .
C3 C4 C5 119.8(5) . .
C3 C4 H4 120.1 . .
C5 C4 H4 120.1 . .
C6 C5 C4 119.3(5) . .
C6 C5 C31 125.4(6) . .
C4 C5 C31 113.8(6) . .
C6 C5 C51 110.7(7) . .
C4 C5 C51 125.7(6) . .
C1 C6 C5 120.2(5) . .
C1 C6 H6 119.9 . .
C5 C6 H6 119.9 . .
C12 C7 C8 120.2(4) . .
C12 C7 C43 119.5(4) . .
C8 C7 C43 120.3(4) . .
C7 C8 C9 120.2(5) . .
C7 C8 H8 119.9 . .
C9 C8 H8 119.9 . .
C8 C9 C10 118.4(5) . .
C8 C9 C53 112.9(7) . .
C10 C9 C53 126.9(7) . .
C8 C9 C33 122.3(6) . .
C10 C9 C33 115.7(6) . .
C11 C10 C9 119.9(5) . .
C11 C10 H10 120.1 . .
C9 C10 H10 120.1 . .
C10 C11 C12 121.1(4) . .
C10 C11 C44 121.3(4) . .
C12 C11 C44 117.6(4) . .
C11 C12 C7 119.9(4) . .
C11 C12 H12 120.1 . .
C7 C12 H12 120.1 . .
C14 C13 C18 118.9(5) . .
C14 C13 C45 118.7(5) . .
C18 C13 C45 122.2(5) . .
C15 C14 C13 120.8(5) . .
C15 C14 H14 119.6 . .
C13 C14 H14 119.6 . .
C14 C15 C16 119.7(5) . .
C14 C15 C46 120.6(5) . .
C16 C15 C46 119.7(5) . .
C15 C16 C17 121.7(5) . .
C15 C16 H16 119.2 . .
C17 C16 H16 119.2 . .
C16 C17 C18 117.9(5) . .
C16 C17 C20 119.4(5) . .
C18 C17 C20 122.7(5) . .
C17 C18 C13 121.0(5) . .
C17 C18 H18 119.5 . .
C13 C18 H18 119.5 . .
C20 C19 C20 121.1(7) . 6_556
C20 C19 H19 119.4 . .
C20 C19 H19 119.4 6_556 .
C21 C20 C19 119.7(6) . .
C21 C20 C17 117.4(6) . .
C19 C20 C17 122.2(5) . .
C20 C21 C22 119.7(7) . .
C20 C21 H21 120.2 . .
C22 C21 H21 120.2 . .
C21 C22 C21 120.0(9) . 6_556
C21 C22 N1 120.0(4) . .
C21 C22 N1 120.0(4) 6_556 .
C36 C31 C32 119.2(9) . .
C36 C31 C5 123.1(8) . .
C32 C31 C5 117.5(8) . .
C33 C32 C31 119.9(11) . .
C33 C32 H32 120.1 . .
C31 C32 H32 120.1 . .
C34 C33 C32 119.2(10) . .
C34 C33 C9 122.4(9) . .
C32 C33 C9 117.9(9) . .
C35 C34 C33 118.7(9) . .
C35 C34 H34 120.7 . .
C33 C34 H34 120.7 . .
C34 C35 C36 124.1(9) . .
C34 C35 N2 117.3(9) . .
C36 C35 N2 118.6(9) . .
C31 C36 C35 118.0(9) . .
C31 C36 H36 121.0 . .
C35 C36 H36 121.0 . .
O15 N2 O14 127.3(11) . .
O15 N2 C35 117.5(10) . .
O14 N2 C35 115.2(10) . .
C56 C51 C52 117.3(11) . .
C56 C51 C5 126.0(10) . .
C52 C51 C5 114.0(10) . .
C53 C52 C51 122.2(12) . .
C53 C52 H52 118.9 . .
C51 C52 H52 118.9 . .
C52 C53 C54 118.5(11) . .
C52 C53 C9 118.2(11) . .
C54 C53 C9 122.1(10) . .
C55 C54 C53 117.8(10) . .
C55 C54 H54 121.1 . .
C53 C54 H54 121.1 . .
C54 C55 C56 125.0(9) . .
C54 C55 N3 117.1(10) . .
C56 C55 N3 117.8(10) . .
C51 C56 C55 118.7(10) . .
C51 C56 H56 120.7 . .
C55 C56 H56 120.7 . .
O25 N3 O25 49(3) 2_665 .
O25 N3 O24 76(2) 2_665 .
O25 N3 O24 124.7(18) . .
O25 N3 C55 160(4) 2_665 .
O25 N3 C55 116.6(11) . .
O24 N3 C55 116.7(14) . .
N3 O25 N3 131(3) 2_665 .
O25 O25 N3 34.4(16) 2_665 .
O2 C41 O1 126.1(4) . .
O2 C41 C1 117.3(4) . .
O1 C41 C1 116.6(4) . .
O3 C42 O4 125.7(4) . .
O3 C42 C3 117.0(4) . .
O4 C42 C3 117.3(4) . .
O6 C43 O5 125.6(4) . .
O6 C43 C7 117.1(4) . .
O5 C43 C7 117.3(4) . .
O7 C44 O8 126.9(4) . .
O7 C44 C11 115.8(4) . .
O8 C44 C11 117.2(4) . .
O9 C45 O10 126.3(5) . .
O9 C45 C13 116.8(5) . .
O10 C45 C13 117.0(5) . .
O12 C46 O11 125.6(5) . .
O12 C46 C15 117.2(5) . .
O11 C46 C15 117.1(5) . .
O13 N1 O13 122.7(11) . 6_556
O13 N1 C22 118.6(5) . .
O13 N1 C22 118.6(5) 6_556 .
C41 O1 Cu2 123.6(3) . .
C41 O2 Cu1 122.6(3) . .
C42 O3 Cu4 126.4(3) . 3_645
C42 O4 Cu3 120.7(3) . .
C43 O5 Cu2 123.1(3) . 5_766
C43 O6 Cu1 123.9(3) . 5_766
C44 O7 Cu3 126.6(3) . 3_655
C44 O8 Cu4 118.6(3) . .
C45 O9 Cu4 123.4(3) . .
C45 O10 Cu3 121.9(3) . 3_655
C46 O11 Cu3 123.0(3) . 2_665
C46 O12 Cu4 123.8(4) . 4_465
Cu2 Cl1 Cu2 180.0 5_766 .
O6 Cu1 O6 89.1(2) 5_766 2_765
O6 Cu1 O2 89.27(14) 5_766 6_556
O6 Cu1 O2 167.31(13) 2_765 6_556
O6 Cu1 O2 167.31(13) 5_766 .
O6 Cu1 O2 89.26(14) 2_765 .
O2 Cu1 O2 89.6(2) 6_556 .
O6 Cu1 O16 96.70(14) 5_766 .
O6 Cu1 O16 96.70(14) 2_765 .
O2 Cu1 O16 95.99(14) 6_556 .
O2 Cu1 O16 95.99(14) . .
O6 Cu1 Cu2 83.25(9) 5_766 .
O6 Cu1 Cu2 83.25(9) 2_765 .
O2 Cu1 Cu2 84.05(9) 6_556 .
O2 Cu1 Cu2 84.05(9) . .
O16 Cu1 Cu2 179.94(15) . .
O1 Cu2 O1 89.2(2) . 6_556
O1 Cu2 O5 167.56(13) . 5_766
O1 Cu2 O5 89.98(15) 6_556 5_766
O1 Cu2 O5 89.98(15) . 2_765
O1 Cu2 O5 167.56(13) 6_556 2_765
O5 Cu2 O5 88.2(2) 5_766 2_765
O1 Cu2 Cl1 96.74(9) . .
O1 Cu2 Cl1 96.74(9) 6_556 .
O5 Cu2 Cl1 95.68(9) 5_766 .
O5 Cu2 Cl1 95.68(9) 2_765 .
O1 Cu2 Cu1 83.50(9) . .
O1 Cu2 Cu1 83.50(9) 6_556 .
O5 Cu2 Cu1 84.07(9) 5_766 .
O5 Cu2 Cu1 84.07(9) 2_765 .
Cl1 Cu2 Cu1 179.66(4) . .
O7 Cu3 O4 166.96(14) 3_645 .
O7 Cu3 O11 88.86(14) 3_645 2_665
O4 Cu3 O11 88.76(15) . 2_665
O7 Cu3 O10 90.65(14) 3_645 3_645
O4 Cu3 O10 88.99(14) . 3_645
O11 Cu3 O10 167.89(15) 2_665 3_645
O7 Cu3 O17 98.06(15) 3_645 .
O4 Cu3 O17 94.97(15) . .
O11 Cu3 O17 97.81(17) 2_665 .
O10 Cu3 O17 94.24(16) 3_645 .
O7 Cu3 Cu4 80.91(9) 3_645 3_645
O4 Cu3 Cu4 86.08(10) . 3_645
O11 Cu3 Cu4 83.77(11) 2_665 3_645
O10 Cu3 Cu4 84.21(11) 3_645 3_645
O17 Cu3 Cu4 178.12(13) . 3_645
O9 Cu4 O12 167.42(14) . 4_565
O9 Cu4 O8 90.12(13) . .
O12 Cu4 O8 88.63(14) 4_565 .
O9 Cu4 O3 89.28(14) . 3_655
O12 Cu4 O3 89.21(15) 4_565 3_655
O8 Cu4 O3 167.35(13) . 3_655
O9 Cu4 O18 98.27(15) . .
O12 Cu4 O18 94.32(15) 4_565 .
O8 Cu4 O18 95.54(14) . .
O3 Cu4 O18 97.05(14) 3_655 .
O9 Cu4 Cu3 83.66(10) . 3_655
O12 Cu4 Cu3 83.77(10) 4_565 3_655
O8 Cu4 Cu3 86.36(9) . 3_655
O3 Cu4 Cu3 81.02(9) 3_655 3_655
O18 Cu4 Cu3 177.28(12) . 3_655

loop_
_geom_bond_atom_site_label_1
_geom_bond_atom_site_label_2
_geom_bond_distance
_geom_bond_site_symmetry_2
C1 C2 1.375(6) .
C1 C6 1.376(6) .
C1 C41 1.506(6) .
C2 C3 1.370(6) .
C2 H2 0.9300 .
C3 C4 1.384(7) .
C3 C42 1.486(6) .
C4 C5 1.400(8) .
C4 H4 0.9300 .
C5 C6 1.384(7) .
C5 C31 1.555(11) .
C5 C51 1.618(14) .
C6 H6 0.9300 .
C7 C12 1.380(6) .
C7 C8 1.382(6) .
C7 C43 1.497(6) .
C8 C9 1.402(7) .
C8 H8 0.9300 .
C9 C10 1.408(7) .
C9 C53 1.538(14) .
C9 C33 1.598(13) .
C10 C11 1.370(6) .
C10 H10 0.9300 .
C11 C12 1.376(6) .
C11 C44 1.518(6) .
C12 H12 0.9300 .
C13 C14 1.389(6) .
C13 C18 1.408(7) .
C13 C45 1.504(7) .
C14 C15 1.371(6) .
C14 H14 0.9300 .
C15 C16 1.386(7) .
C15 C46 1.495(7) .
C16 C17 1.393(7) .
C16 H16 0.9300 .
C17 C18 1.394(7) .
C17 C20 1.473(7) .
C18 H18 0.9300 .
C19 C20 1.401(6) .
C19 C20 1.401(6) 6_556
C19 H19 0.9300 .
C20 C21 1.340(8) .
C21 C22 1.416(8) .
C21 H21 0.9300 .
C22 N1 1.485(13) .
C31 C36 1.359(11) .
C31 C32 1.421(12) .
C32 C33 1.377(12) .
C32 H32 0.9300 .
C33 C34 1.373(11) .
C34 C35 1.355(11) .
C34 H34 0.9300 .
C35 C36 1.362(11) .
C35 N2 1.521(13) .
C36 H36 0.9300 .
N2 O15 1.235(12) .
N2 O14 1.256(11) .
C51 C56 1.358(12) .
C51 C52 1.426(12) .
C52 C53 1.372(12) .
C52 H52 0.9300 .
C53 C54 1.378(12) .
C54 C55 1.359(12) .
C54 H54 0.9300 .
C55 C56 1.360(12) .
C55 N3 1.531(15) .
C56 H56 0.9300 .
N3 O25 0.69(2) 2_665
N3 O25 1.210(15) .
N3 O24 1.218(15) .
N3 N3 1.74(3) 2_665
O24 O25 1.25(2) 2_665
O25 O25 0.92(4) 2_665
C41 O2 1.248(5) .
C41 O1 1.263(5) .
C42 O3 1.236(5) .
C42 O4 1.264(5) .
C43 O6 1.253(5) .
C43 O5 1.256(5) .
C44 O7 1.246(5) .
C44 O8 1.252(5) .
C45 O9 1.258(6) .
C45 O10 1.266(6) .
C46 O12 1.249(5) .
C46 O11 1.268(6) .
N1 O13 1.208(6) .
N1 O13 1.208(6) 6_556
O1 Cu2 1.946(3) .
O2 Cu1 1.960(3) .
O3 Cu4 1.966(3) 3_645
O4 Cu3 1.946(3) .
O5 Cu2 1.950(3) 5_766
O6 Cu1 1.955(3) 5_766
O7 Cu3 1.934(3) 3_655
O8 Cu4 1.964(3) .
O9 Cu4 1.952(3) .
O10 Cu3 1.969(3) 3_655
O11 Cu3 1.961(3) 2_665
O12 Cu4 1.954(3) 4_465
O16 Cu1 2.173(5) .
O17 Cu3 2.150(4) .
O18 Cu4 2.144(3) .
Cl1 Cu2 2.3788(7) 5_766
Cl1 Cu2 2.3789(7) .
Cu1 Cu2 2.6625(9) .
Cu3 Cu4 2.6634(7) 3_645
